data_7128253
loop_
_publ_author_name
'Hashikawa, Yoshifumi'
'Kizaki, Kazuro'
'Murata, Yasujiro'

_publ_section_title
;
 Pressure-induced annulative orifice closure of a cage-opened
 C<sub>60</sub> derivative.
;
_journal_issue 43
_journal_name_full 'Chemical communications (Cambridge, England)'
_journal_page_first 5322
_journal_page_last 5325
_journal_paper_doi 10.1039/d1cc01662h
_journal_volume 57
_journal_year 2021
_chemical_formula_sum 'C84 H24 Cl6 N2 O6'
_chemical_formula_weight 1369.75
_space_group_crystal_system triclinic
_space_group_IT_number 2
_space_group_name_Hall '-P 1'
_space_group_name_H-M_alt 'P -1'
_atom_sites_solution_hydrogens mixed
_audit_creation_method SHELXL-2018/3
_audit_update_record
;
2020-10-27 deposited with the CCDC.	2021-04-21 downloaded from the CCDC.
;
_cell_angle_alpha 77.394(4)
_cell_angle_beta 85.946(3)
_cell_angle_gamma 71.397(3)
_cell_formula_units_Z 2
_cell_length_a 9.957(3)
_cell_length_b 15.514(5)
_cell_length_c 19.041(6)
_cell_measurement_reflns_used 3670
_cell_measurement_temperature 100(2)
_cell_measurement_theta_max 24.99
_cell_measurement_theta_min 2.19
_cell_volume 2720.4(15)
_computing_structure_refinement 'SHELXL-2018/3 (Sheldrick, 2018)'
_computing_structure_solution 'SHELXT 2014/5 (Sheldrick, 2014)'
_diffrn_ambient_temperature 100(2)
_diffrn_measured_fraction_theta_full 0.977
_diffrn_measured_fraction_theta_max 0.977
_diffrn_measurement_device_type 'Bruker Smart APEX II'
_diffrn_radiation_type MoK\a
_diffrn_radiation_wavelength 0.71073
_diffrn_reflns_av_R_equivalents 0.0198
_diffrn_reflns_av_unetI/netI 0.0515
_diffrn_reflns_Laue_measured_fraction_full 0.977
_diffrn_reflns_Laue_measured_fraction_max 0.977
_diffrn_reflns_limit_h_max 11
_diffrn_reflns_limit_h_min -11
_diffrn_reflns_limit_k_max 18
_diffrn_reflns_limit_k_min -16
_diffrn_reflns_limit_l_max 21
_diffrn_reflns_limit_l_min -22
_diffrn_reflns_number 12897
_diffrn_reflns_point_group_measured_fraction_full 0.977
_diffrn_reflns_point_group_measured_fraction_max 0.977
_diffrn_reflns_theta_full 25.029
_diffrn_reflns_theta_max 25.029
_diffrn_reflns_theta_min 1.962
_diffrn_source 'fine-focus sealed tube'
_exptl_absorpt_coefficient_mu 0.388
_exptl_absorpt_correction_T_max 0.992
_exptl_absorpt_correction_T_min 0.923
_exptl_absorpt_correction_type empirical
_exptl_absorpt_process_details SADABS
_exptl_crystal_colour wine-red
_exptl_crystal_density_diffrn 1.672
_exptl_crystal_description needle
_exptl_crystal_F_000 1384
_exptl_crystal_size_max 0.210
_exptl_crystal_size_mid 0.050
_exptl_crystal_size_min 0.020
_refine_diff_density_max 0.570
_refine_diff_density_min -0.805
_refine_diff_density_rms 0.063
_refine_ls_extinction_method none
_refine_ls_goodness_of_fit_ref 1.053
_refine_ls_hydrogen_treatment mixed
_refine_ls_matrix_type full
_refine_ls_number_parameters 933
_refine_ls_number_reflns 9398
_refine_ls_number_restraints 18
_refine_ls_restrained_S_all 1.053
_refine_ls_R_factor_all 0.0748
_refine_ls_R_factor_gt 0.0491
_refine_ls_shift/su_max 0.001
_refine_ls_shift/su_mean 0.000
_refine_ls_structure_factor_coef Fsqd
_refine_ls_weighting_details 'w=1/[\s^2^(Fo^2^)+(0.0663P)^2^+1.3204P] where P=(Fo^2^+2Fc^2^)/3'
_refine_ls_weighting_scheme calc
_refine_ls_wR_factor_gt 0.1194
_refine_ls_wR_factor_ref 0.1322
_reflns_Friedel_coverage 0.000
_reflns_number_gt 6887
_reflns_number_total 9398
_reflns_threshold_expression 'I > 2\s(I)'
_cod_data_source_file d1cc01662h2.cif
_cod_data_source_block N13mrR_a
_cod_depositor_comments 'Adding full bibliography for 7128253--7128254.cif.'
_cod_original_cell_volume 2720.4(14)
_cod_database_code 7128253
_shelx_shelxl_version_number 2018/3
_shelx_space_group_comment
;
The symmetry employed for this shelxl refinement is uniquely defined
by the following loop, which should always be used as a source of
symmetry information in preference to the above space-group names.
They are only intended as comments.
;
_shelx_estimated_absorpt_t_min 0.923
_shelx_estimated_absorpt_t_max 0.992

loop_
_space_group_symop_operation_xyz
'x, y, z'
'-x, -y, -z'

loop_
_atom_site_label
_atom_site_type_symbol
_atom_site_fract_x
_atom_site_fract_y
_atom_site_fract_z
_atom_site_U_iso_or_equiv
_atom_site_adp_type
_atom_site_occupancy
_atom_site_site_symmetry_order
_atom_site_calc_flag
_atom_site_refinement_flags_posn
_atom_site_refinement_flags_adp
_atom_site_refinement_flags_occupancy
_atom_site_disorder_assembly
_atom_site_disorder_group
C1 C 0.2392(3) 0.5592(2) 0.18486(14) 0.0184(6) Uani 1 1 d . . . . .
C2 C 0.1284(3) 0.65637(19) 0.17708(15) 0.0193(6) Uani 1 1 d . . . . .
C3 C 0.0422(3) 0.6630(2) 0.24864(15) 0.0199(6) Uani 1 1 d . . . . .
C4 C 0.0029(3) 0.7529(2) 0.27201(15) 0.0200(6) Uani 1 1 d . . . . .
C5 C -0.0065(3) 0.7568(2) 0.34478(15) 0.0190(6) Uani 1 1 d . . . . .
C6 C 0.0753(3) 0.6808(2) 0.40732(15) 0.0207(6) Uani 1 1 d . . . . .
C7 C 0.1161(3) 0.7401(2) 0.45427(15) 0.0203(6) Uani 1 1 d . . . . .
C8 C 0.2440(3) 0.7270(2) 0.48673(15) 0.0206(6) Uani 1 1 d . . . . .
C9 C 0.3853(3) 0.6602(2) 0.47523(15) 0.0219(7) Uani 1 1 d . . . . .
C10 C 0.4115(3) 0.5932(2) 0.43414(15) 0.0213(7) Uani 1 1 d . . . . .
C11 C 0.3084(3) 0.55314(19) 0.41156(15) 0.0208(6) Uani 1 1 d . . . . .
C12 C 0.3904(3) 0.5073(2) 0.34741(15) 0.0213(7) Uani 1 1 d . . . . .
C13 C 0.4889(3) 0.56348(19) 0.31824(15) 0.0205(6) Uani 1 1 d . . . . .
C14 C 0.5134(3) 0.6123(2) 0.25103(15) 0.0206(7) Uani 1 1 d . . . . .
C15 C 0.4393(3) 0.6150(2) 0.18152(15) 0.0218(7) Uani 1 1 d . . . . .
C16 C 0.3425(3) 0.7138(2) 0.16139(14) 0.0194(6) Uani 1 1 d . . . . .
C17 C 0.1987(3) 0.7319(2) 0.16385(14) 0.0207(6) Uani 1 1 d . . . . .
C18 C 0.1073(3) 0.8258(2) 0.16393(15) 0.0211(6) Uani 1 1 d . . . . .
C19 C -0.0017(3) 0.8371(2) 0.21979(15) 0.0218(7) Uani 1 1 d . . . . .
C20 C -0.0536(3) 0.9232(2) 0.24048(16) 0.0241(7) Uani 1 1 d . . . . .
C21 C -0.0808(3) 0.9264(2) 0.31533(16) 0.0238(7) Uani 1 1 d . . . . .
C22 C -0.0474(3) 0.8433(2) 0.36615(16) 0.0222(7) Uani 1 1 d . . . . .
C23 C 0.0202(3) 0.8339(2) 0.43333(15) 0.0223(7) Uani 1 1 d . . . . .
C24 C 0.0466(3) 0.9107(2) 0.44843(16) 0.0251(7) Uani 1 1 d . . . . .
C25 C 0.1761(3) 0.8981(2) 0.48352(16) 0.0252(7) Uani 1 1 d . . . . .
C26 C 0.2716(3) 0.8090(2) 0.50168(15) 0.0229(7) Uani 1 1 d . . . . .
C27 C 0.4221(3) 0.7970(2) 0.49396(15) 0.0241(7) Uani 1 1 d . . . . .
C28 C 0.4897(3) 0.7069(2) 0.47633(15) 0.0236(7) Uani 1 1 d . . . . .
C29 C 0.6060(3) 0.6955(2) 0.42961(16) 0.0237(7) Uani 1 1 d . . . . .
C30 C 0.6157(3) 0.6390(2) 0.37817(15) 0.0216(7) Uani 1 1 d . . . . .
C31 C 0.5242(3) 0.58798(19) 0.38190(15) 0.0207(6) Uani 1 1 d . . . . .
C32 C 0.6482(3) 0.6872(2) 0.30821(16) 0.0223(7) Uani 1 1 d . . . . .
C33 C 0.5814(3) 0.6834(2) 0.24684(15) 0.0199(6) Uani 1 1 d . . . . .
C34 C 0.5338(3) 0.7713(2) 0.19185(15) 0.0225(7) Uani 1 1 d . . . . .
C35 C 0.4045(3) 0.7876(2) 0.15315(15) 0.0213(7) Uani 1 1 d . . . . .
C36 C 0.3159(3) 0.8783(2) 0.13114(15) 0.0224(7) Uani 1 1 d . . . . .
C37 C 0.1633(3) 0.8977(2) 0.13842(15) 0.0230(7) Uani 1 1 d . . . . .
C38 C 0.1059(3) 0.9876(2) 0.15831(16) 0.0259(7) Uani 1 1 d . . . . .
C39 C -0.0022(3) 1.0006(2) 0.20870(17) 0.0269(7) Uani 1 1 d . . . . .
C40 C 0.0002(3) 1.0514(2) 0.26318(17) 0.0264(7) Uani 1 1 d . . . . .
C41 C -0.0496(3) 1.0052(2) 0.33011(17) 0.0256(7) Uani 1 1 d . . . . .
C42 C 0.0125(3) 0.9979(2) 0.39525(16) 0.0256(7) Uani 1 1 d . . . . .
C43 C 0.1244(3) 1.0383(2) 0.39699(17) 0.0273(7) Uani 1 1 d . . . . .
C44 C 0.2255(3) 0.9776(2) 0.45255(16) 0.0259(7) Uani 1 1 d . . . . .
C45 C 0.3699(3) 0.9643(2) 0.44299(17) 0.0276(7) Uani 1 1 d . . . . .
C46 C 0.4709(3) 0.8724(2) 0.46533(16) 0.0252(7) Uani 1 1 d . . . . .
C47 C 0.5863(3) 0.8614(2) 0.41260(16) 0.0247(7) Uani 1 1 d . . . . .
C48 C 0.6488(3) 0.7755(2) 0.39438(16) 0.0226(7) Uani 1 1 d . . . . .
C49 C 0.6745(3) 0.7692(2) 0.31913(16) 0.0243(7) Uani 1 1 d . . . . .
C50 C 0.6381(3) 0.8486(2) 0.26582(17) 0.0258(7) Uani 1 1 d . . . . .
C51 C 0.5693(3) 0.8494(2) 0.20113(15) 0.0219(7) Uani 1 1 d . . . . .
C52 C 0.4756(3) 0.9427(2) 0.17699(16) 0.0245(7) Uani 1 1 d . . . . .
C53 C 0.3498(3) 0.9574(2) 0.14329(16) 0.0246(7) Uani 1 1 d . . . . .
C54 C 0.2205(3) 1.0253(2) 0.16034(16) 0.0252(7) Uani 1 1 d . . . . .
C55 C 0.2229(3) 1.0749(2) 0.21224(17) 0.0290(7) Uani 1 1 d . . . . .
C56 C 0.1101(3) 1.0885(2) 0.26560(17) 0.0267(7) Uani 1 1 d . . . . .
C57 C 0.1730(3) 1.0823(2) 0.33320(18) 0.0282(7) Uani 1 1 d . . . . .
C58 C 0.3249(3) 1.0667(2) 0.32234(17) 0.0266(7) Uani 1 1 d . . . . .
C59 C 0.3547(3) 1.0616(2) 0.24774(17) 0.0275(7) Uani 1 1 d . . . . .
C60 C 0.4800(3) 0.9975(2) 0.22955(17) 0.0257(7) Uani 1 1 d . . . . .
C61 C 0.5800(3) 0.9396(2) 0.28467(17) 0.0265(7) Uani 1 1 d . . . . .
C62 C 0.5525(3) 0.9456(2) 0.35680(17) 0.0268(7) Uani 1 1 d . . . . .
C63 C 0.4203(3) 1.0101(2) 0.37564(17) 0.0278(7) Uani 1 1 d . . . . .
C64 C 0.5442(3) 0.5940(2) 0.11840(16) 0.0238(7) Uani 1 1 d . . . . .
C65 C 0.6862(3) 0.5525(2) 0.12593(17) 0.0310(8) Uani 1 1 d . . . . .
H65 H 0.729576 0.535662 0.171894 0.037 Uiso 1 1 calc R U . . .
C66 C 0.7673(4) 0.5352(2) 0.06443(18) 0.0372(9) Uani 1 1 d . . . . .
H66 H 0.867077 0.506869 0.067906 0.045 Uiso 1 1 calc R U . . .
C67 C 0.7011(4) 0.5595(2) -0.00049(17) 0.0326(8) Uani 1 1 d . . . . .
H67 H 0.753844 0.549118 -0.043086 0.039 Uiso 1 1 calc R U . . .
C68 C 0.5565(4) 0.5992(3) -0.00306(18) 0.0410(9) Uani 1 1 d . . . . .
H68 H 0.510596 0.614558 -0.048252 0.049 Uiso 1 1 calc R U . . .
C69 C 0.1946(3) 0.4754(2) 0.18616(14) 0.0207(6) Uani 1 1 d . . . . .
C70 C 0.3011(3) 0.3900(2) 0.18849(16) 0.0279(7) Uani 1 1 d . . . . .
H70 H 0.397722 0.387490 0.188395 0.033 Uiso 1 1 calc R U . . .
C71 C 0.2679(4) 0.3094(2) 0.19093(17) 0.0333(8) Uani 1 1 d . . . . .
H71 H 0.341326 0.251953 0.193115 0.040 Uiso 1 1 calc R U . . .
C72 C 0.1275(4) 0.3124(2) 0.19019(17) 0.0317(8) Uani 1 1 d . . . . .
H72 H 0.104642 0.256983 0.192131 0.038 Uiso 1 1 calc R U . . .
C73 C 0.0212(4) 0.3954(2) 0.18665(16) 0.0285(7) Uani 1 1 d . . . . .
H73 H -0.074972 0.397403 0.185740 0.034 Uiso 1 1 calc R U . . .
C74 C 0.0542(3) 0.4768(2) 0.18438(15) 0.0236(7) Uani 1 1 d . . . . .
H74 H -0.020041 0.533955 0.181593 0.028 Uiso 1 1 calc R U . . .
C75 C 0.0300(3) 0.6801(2) 0.11171(15) 0.0213(6) Uani 1 1 d . . . . .
C76 C 0.0916(3) 0.6653(2) 0.04543(16) 0.0267(7) Uani 1 1 d . . . . .
H76 H 0.190859 0.636401 0.042226 0.032 Uiso 1 1 calc R U . . .
C77 C 0.0084(4) 0.6928(2) -0.01560(17) 0.0312(8) Uani 1 1 d . . . . .
H77 H 0.050985 0.681116 -0.060248 0.037 Uiso 1 1 calc R U . . .
C78 C -0.1361(4) 0.7369(2) -0.01267(17) 0.0325(8) Uani 1 1 d . . . . .
H78 H -0.191940 0.756690 -0.055111 0.039 Uiso 1 1 calc R U . . .
C79 C -0.1983(3) 0.7519(2) 0.05286(16) 0.0294(7) Uani 1 1 d . . . . .
H79 H -0.297431 0.781792 0.055581 0.035 Uiso 1 1 calc R U . . .
C80 C -0.1155(3) 0.7233(2) 0.11470(16) 0.0262(7) Uani 1 1 d . . . . .
H80 H -0.158954 0.733305 0.159526 0.031 Uiso 1 1 calc R U . . .
C81 C -0.0854(4) 0.6254(3) 0.62827(19) 0.0449(10) Uani 1 1 d . . . . .
H81 H 0.002160 0.637328 0.638977 0.054 Uiso 1 1 calc R U . . .
H81A H -0.125215 0.599972 0.674276 0.054 Uiso 1 1 calc R U . . .
C82 C -0.1888(5) 0.7128(2) 0.5923(2) 0.0465(11) Uani 1 1 d . . . . .
H82 H -0.150244 0.736407 0.545972 0.070 Uiso 1 1 calc R U . . .
H82A H -0.207875 0.758799 0.622714 0.070 Uiso 1 1 calc R U . . .
H82B H -0.277114 0.701202 0.584227 0.070 Uiso 1 1 calc R U . . .
C83 C 0.6446(4) 0.2844(3) 0.27453(18) 0.0415(9) Uani 1 1 d . . . . .
H83 H 0.560426 0.341039 0.273609 0.050 Uiso 1 1 calc R U . . .
C84 C 0.2979(4) 0.9118(3) -0.0804(2) 0.0294(9) Uani 0.870(3) 1 d . . P A 1
H84 H 0.289630 0.920450 -0.133747 0.035 Uiso 0.870(3) 1 calc R U P A 1
H84A H 0.007(7) 0.501(5) 0.612(4) 0.15(3) Uiso 1 1 d . . . . .
C85 C 0.307(8) 0.873(6) -0.044(4) 0.171(11) Uani 0.130(3) 1 d . U P A 2
H85 H 0.294622 0.820627 -0.005721 0.205 Uiso 0.130(3) 1 calc R U P A 2
O1 O 0.0040(2) 0.59860(14) 0.28279(11) 0.0240(5) Uani 1 1 d . . . . .
O2 O 0.1935(2) 0.62525(13) 0.37216(10) 0.0197(4) Uani 1 1 d . . . . .
O3 O 0.2669(2) 0.49348(14) 0.46671(11) 0.0247(5) Uani 1 1 d . . . . .
H3 H 0.204(5) 0.473(3) 0.448(2) 0.061(13) Uiso 1 1 d . . . . .
O4 O 0.3809(2) 0.43619(14) 0.33525(11) 0.0261(5) Uani 1 1 d . . . . .
O5 O -0.0126(2) 0.63033(14) 0.44210(12) 0.0252(5) Uani 1 1 d . . . . .
H5 H 0.012(5) 0.601(3) 0.488(2) 0.063(13) Uiso 1 1 d . . . . .
O6 O -0.0524(3) 0.55849(16) 0.58132(12) 0.0332(6) Uani 1 1 d . . . . .
Cl1 Cl 0.78242(13) 0.29367(10) 0.32213(5) 0.0687(4) Uani 1 1 d . . . . .
Cl2 Cl 0.59693(11) 0.18538(8) 0.31640(5) 0.0539(3) Uani 1 1 d . . . . .
Cl3 Cl 0.70045(10) 0.27647(7) 0.18475(5) 0.0499(3) Uani 1 1 d . . . . .
Cl4 Cl 0.47829(13) 0.85739(8) -0.05675(7) 0.0447(4) Uani 0.870(3) 1 d . . P A 1
Cl5 Cl 0.23415(13) 1.02147(7) -0.05795(6) 0.0391(3) Uani 0.870(3) 1 d . . P A 1
Cl6 Cl 0.19647(11) 0.84021(7) -0.03878(5) 0.0344(3) Uani 0.870(3) 1 d . . P A 1
N1 N 0.3724(3) 0.54295(17) 0.19137(12) 0.0215(6) Uani 1 1 d . . . . .
N2 N 0.4769(3) 0.6173(2) 0.05467(14) 0.0393(8) Uani 1 1 d . . . . .
Cl7 Cl 0.3116(19) 0.8573(17) -0.1184(9) 0.170(9) Uani 0.130(3) 1 d . U P A 2
Cl8 Cl 0.4686(19) 0.912(2) -0.0265(10) 0.172(9) Uani 0.130(3) 1 d . U P A 2
Cl9 Cl 0.163(2) 0.9973(18) -0.0376(10) 0.180(9) Uani 0.130(3) 1 d . U P A 2

loop_
_atom_site_aniso_label
_atom_site_aniso_U_11
_atom_site_aniso_U_22
_atom_site_aniso_U_33
_atom_site_aniso_U_23
_atom_site_aniso_U_13
_atom_site_aniso_U_12
C1 0.0191(16) 0.0253(16) 0.0097(14) -0.0038(11) 0.0010(11) -0.0055(13)
C2 0.0184(15) 0.0229(15) 0.0150(14) -0.0037(12) 0.0013(11) -0.0046(12)
C3 0.0138(14) 0.0240(16) 0.0199(15) -0.0047(13) -0.0026(11) -0.0026(13)
C4 0.0124(14) 0.0250(16) 0.0231(16) -0.0084(13) 0.0014(12) -0.0045(12)
C5 0.0135(14) 0.0234(15) 0.0219(16) -0.0059(12) 0.0035(11) -0.0083(12)
C6 0.0173(15) 0.0242(16) 0.0211(16) -0.0061(12) 0.0062(12) -0.0077(13)
C7 0.0230(16) 0.0237(16) 0.0153(15) -0.0050(12) 0.0078(12) -0.0097(13)
C8 0.0230(16) 0.0266(16) 0.0133(14) -0.0055(12) 0.0046(12) -0.0095(13)
C9 0.0267(17) 0.0241(16) 0.0125(15) -0.0009(12) 0.0007(12) -0.0068(13)
C10 0.0235(16) 0.0215(15) 0.0143(15) 0.0013(12) -0.0025(12) -0.0036(13)
C11 0.0228(16) 0.0197(15) 0.0165(15) -0.0022(12) 0.0015(12) -0.0033(13)
C12 0.0217(16) 0.0216(16) 0.0162(15) -0.0016(12) -0.0035(12) -0.0015(13)
C13 0.0159(15) 0.0184(15) 0.0228(16) -0.0079(12) -0.0003(12) 0.0030(12)
C14 0.0128(14) 0.0235(16) 0.0216(16) -0.0078(12) 0.0037(11) 0.0009(12)
C15 0.0221(16) 0.0255(16) 0.0150(15) -0.0044(12) 0.0016(12) -0.0037(13)
C16 0.0223(16) 0.0242(16) 0.0105(14) -0.0049(11) 0.0045(11) -0.0059(13)
C17 0.0234(16) 0.0237(16) 0.0118(14) -0.0031(12) 0.0010(11) -0.0036(13)
C18 0.0210(16) 0.0229(16) 0.0176(15) -0.0025(12) -0.0017(12) -0.0053(13)
C19 0.0151(15) 0.0291(17) 0.0182(15) -0.0031(12) -0.0015(11) -0.0036(13)
C20 0.0134(15) 0.0250(16) 0.0289(17) -0.0018(13) -0.0023(12) -0.0013(13)
C21 0.0116(14) 0.0267(16) 0.0307(17) -0.0085(13) 0.0029(12) -0.0015(13)
C22 0.0170(15) 0.0273(17) 0.0232(16) -0.0097(13) 0.0089(12) -0.0069(13)
C23 0.0173(15) 0.0315(17) 0.0199(16) -0.0100(13) 0.0103(12) -0.0092(13)
C24 0.0206(16) 0.0298(17) 0.0261(17) -0.0137(13) 0.0118(13) -0.0068(13)
C25 0.0297(17) 0.0304(17) 0.0198(16) -0.0159(13) 0.0091(13) -0.0098(14)
C26 0.0279(17) 0.0301(17) 0.0138(15) -0.0101(12) 0.0061(12) -0.0109(14)
C27 0.0278(17) 0.0321(17) 0.0155(15) -0.0078(13) -0.0001(12) -0.0116(14)
C28 0.0257(17) 0.0275(17) 0.0151(15) -0.0016(12) -0.0035(12) -0.0058(14)
C29 0.0160(15) 0.0291(17) 0.0228(16) -0.0049(13) -0.0037(12) -0.0022(13)
C30 0.0163(15) 0.0226(15) 0.0218(16) -0.0042(12) -0.0016(12) -0.0003(13)
C31 0.0208(15) 0.0179(15) 0.0186(15) -0.0031(12) -0.0019(12) 0.0005(12)
C32 0.0114(14) 0.0262(16) 0.0279(17) -0.0086(13) 0.0049(12) -0.0031(12)
C33 0.0137(14) 0.0254(16) 0.0195(15) -0.0086(12) 0.0057(11) -0.0033(12)
C34 0.0189(15) 0.0292(17) 0.0190(16) -0.0064(13) 0.0078(12) -0.0077(13)
C35 0.0226(16) 0.0282(17) 0.0128(14) -0.0053(12) 0.0073(12) -0.0082(13)
C36 0.0256(16) 0.0257(16) 0.0132(14) 0.0006(12) 0.0048(12) -0.0082(13)
C37 0.0235(16) 0.0245(16) 0.0171(15) -0.0008(12) -0.0009(12) -0.0043(13)
C38 0.0259(17) 0.0219(16) 0.0244(17) 0.0041(13) -0.0037(13) -0.0049(13)
C39 0.0243(17) 0.0187(15) 0.0290(17) 0.0009(13) -0.0036(13) 0.0022(13)
C40 0.0225(16) 0.0162(15) 0.0342(18) -0.0031(13) -0.0004(13) 0.0012(13)
C41 0.0174(15) 0.0180(15) 0.0355(19) -0.0085(13) 0.0042(13) 0.0036(12)
C42 0.0216(16) 0.0222(16) 0.0306(18) -0.0132(13) 0.0090(13) -0.0004(13)
C43 0.0273(17) 0.0235(16) 0.0328(18) -0.0168(14) 0.0054(14) -0.0042(14)
C44 0.0307(18) 0.0257(16) 0.0249(17) -0.0166(13) 0.0076(13) -0.0078(14)
C45 0.0329(18) 0.0290(17) 0.0294(18) -0.0183(14) 0.0024(14) -0.0139(15)
C46 0.0260(17) 0.0319(18) 0.0217(16) -0.0119(13) -0.0018(13) -0.0098(14)
C47 0.0180(16) 0.0338(18) 0.0277(17) -0.0107(14) -0.0009(12) -0.0125(14)
C48 0.0116(14) 0.0293(17) 0.0279(17) -0.0081(13) -0.0024(12) -0.0057(13)
C49 0.0136(15) 0.0332(18) 0.0278(17) -0.0081(14) 0.0045(12) -0.0094(13)
C50 0.0166(15) 0.0340(18) 0.0290(18) -0.0074(14) 0.0097(13) -0.0124(14)
C51 0.0161(15) 0.0306(17) 0.0183(15) -0.0051(13) 0.0091(12) -0.0083(13)
C52 0.0252(17) 0.0266(16) 0.0216(16) -0.0005(13) 0.0090(13) -0.0129(14)
C53 0.0263(17) 0.0224(16) 0.0207(16) 0.0038(12) 0.0046(13) -0.0082(13)
C54 0.0302(18) 0.0171(15) 0.0236(16) 0.0046(12) -0.0004(13) -0.0065(13)
C55 0.0300(18) 0.0172(15) 0.0336(18) 0.0047(13) 0.0021(14) -0.0059(14)
C56 0.0259(17) 0.0148(15) 0.0347(18) -0.0040(13) 0.0010(14) -0.0010(13)
C57 0.0312(18) 0.0137(15) 0.040(2) -0.0095(13) 0.0024(15) -0.0055(13)
C58 0.0285(18) 0.0169(15) 0.0388(19) -0.0102(14) 0.0048(14) -0.0111(13)
C59 0.0329(18) 0.0182(16) 0.0330(18) -0.0026(13) 0.0060(14) -0.0132(14)
C60 0.0243(17) 0.0244(16) 0.0293(17) -0.0006(13) 0.0081(13) -0.0137(14)
C61 0.0214(16) 0.0285(17) 0.0358(19) -0.0076(14) 0.0089(14) -0.0176(14)
C62 0.0240(17) 0.0293(17) 0.0340(19) -0.0088(14) 0.0014(13) -0.0165(14)
C63 0.0309(18) 0.0266(17) 0.0357(19) -0.0155(14) 0.0058(14) -0.0179(15)
C64 0.0254(17) 0.0257(16) 0.0206(16) -0.0082(13) 0.0063(13) -0.0074(13)
C65 0.0275(18) 0.0361(19) 0.0255(17) -0.0109(14) 0.0010(13) -0.0016(15)
C66 0.0244(18) 0.046(2) 0.035(2) -0.0152(16) 0.0066(15) 0.0005(16)
C67 0.036(2) 0.0372(19) 0.0244(18) -0.0137(14) 0.0099(14) -0.0089(16)
C68 0.039(2) 0.055(2) 0.0191(17) -0.0107(16) -0.0025(15) 0.0014(18)
C69 0.0280(17) 0.0216(15) 0.0125(14) -0.0052(12) 0.0016(12) -0.0071(13)
C70 0.0298(18) 0.0264(17) 0.0254(17) -0.0057(13) -0.0029(13) -0.0049(14)
C71 0.042(2) 0.0221(17) 0.0319(19) -0.0074(14) -0.0049(15) -0.0016(15)
C72 0.045(2) 0.0225(17) 0.0272(18) -0.0020(13) -0.0050(15) -0.0111(15)
C73 0.0345(19) 0.0330(18) 0.0217(17) -0.0059(13) -0.0005(13) -0.0150(15)
C74 0.0291(17) 0.0223(16) 0.0168(15) -0.0031(12) -0.0006(12) -0.0049(13)
C75 0.0233(16) 0.0213(15) 0.0193(15) -0.0045(12) -0.0023(12) -0.0061(13)
C76 0.0243(17) 0.0303(17) 0.0234(17) -0.0063(13) 0.0022(13) -0.0056(14)
C77 0.0322(19) 0.041(2) 0.0203(17) -0.0085(14) 0.0022(14) -0.0100(16)
C78 0.0353(19) 0.0379(19) 0.0228(17) -0.0021(14) -0.0086(14) -0.0104(16)
C79 0.0193(16) 0.0402(19) 0.0270(18) -0.0101(14) -0.0035(13) -0.0041(14)
C80 0.0250(17) 0.0327(18) 0.0209(16) -0.0093(13) 0.0027(13) -0.0072(14)
C81 0.056(3) 0.062(3) 0.029(2) -0.0142(18) 0.0003(17) -0.034(2)
C82 0.077(3) 0.031(2) 0.038(2) -0.0196(17) 0.024(2) -0.024(2)
C83 0.040(2) 0.062(2) 0.029(2) -0.0184(17) 0.0023(16) -0.0193(19)
C84 0.032(2) 0.030(2) 0.023(2) 0.0024(16) -0.0021(17) -0.0107(18)
C85 0.110(14) 0.255(19) 0.095(14) 0.035(14) -0.027(13) -0.027(14)
O1 0.0242(11) 0.0272(12) 0.0224(11) -0.0072(9) 0.0025(9) -0.0096(9)
O2 0.0211(11) 0.0199(10) 0.0157(10) -0.0031(8) 0.0017(8) -0.0037(8)
O3 0.0303(12) 0.0250(11) 0.0177(11) 0.0001(9) 0.0007(9) -0.0103(10)
O4 0.0318(12) 0.0222(11) 0.0241(11) -0.0063(9) 0.0003(9) -0.0073(10)
O5 0.0275(12) 0.0287(12) 0.0200(12) -0.0028(9) 0.0051(9) -0.0124(10)
O6 0.0408(14) 0.0330(13) 0.0251(12) -0.0019(10) 0.0016(10) -0.0136(11)
Cl1 0.0740(8) 0.1238(11) 0.0340(6) -0.0084(6) -0.0045(5) -0.0705(8)
Cl2 0.0527(6) 0.0734(7) 0.0466(6) -0.0117(5) 0.0009(5) -0.0358(6)
Cl3 0.0402(5) 0.0733(7) 0.0278(5) -0.0155(4) 0.0030(4) -0.0033(5)
Cl4 0.0291(6) 0.0464(7) 0.0441(7) 0.0108(5) -0.0004(5) -0.0051(5)
Cl5 0.0430(7) 0.0282(5) 0.0420(7) -0.0011(4) -0.0010(5) -0.0092(5)
Cl6 0.0413(6) 0.0387(6) 0.0267(5) -0.0041(4) 0.0038(4) -0.0200(5)
N1 0.0216(14) 0.0266(14) 0.0152(13) -0.0051(10) 0.0029(10) -0.0059(11)
N2 0.0341(17) 0.0546(19) 0.0195(15) -0.0112(13) 0.0018(12) 0.0015(14)
Cl7 0.114(12) 0.235(19) 0.092(10) 0.024(12) -0.002(9) 0.005(12)
Cl8 0.106(11) 0.27(2) 0.102(12) 0.080(13) -0.012(9) -0.080(13)
Cl9 0.114(13) 0.26(2) 0.099(11) 0.019(12) -0.049(10) 0.010(13)

loop_
_atom_type_symbol
_atom_type_description
_atom_type_scat_dispersion_real
_atom_type_scat_dispersion_imag
_atom_type_scat_source
C C 0.0033 0.0016 'International Tables Vol C Tables 4.2.6.8 and 6.1.1.4'
H H 0.0000 0.0000 'International Tables Vol C Tables 4.2.6.8 and 6.1.1.4'
N N 0.0061 0.0033 'International Tables Vol C Tables 4.2.6.8 and 6.1.1.4'
O O 0.0106 0.0060 'International Tables Vol C Tables 4.2.6.8 and 6.1.1.4'
Cl Cl 0.1484 0.1585 'International Tables Vol C Tables 4.2.6.8 and 6.1.1.4'

loop_
_geom_angle_atom_site_label_1
_geom_angle_atom_site_label_2
_geom_angle_atom_site_label_3
_geom_angle
_geom_angle_site_symmetry_1
_geom_angle_site_symmetry_3
_geom_angle_publ_flag
N1 C1 C69 115.1(2) . . ?
N1 C1 C2 124.3(3) . . ?
C69 C1 C2 120.6(2) . . ?
C17 C2 C1 111.3(2) . . ?
C17 C2 C75 105.1(2) . . ?
C1 C2 C75 112.3(2) . . ?
C17 C2 C3 107.0(2) . . ?
C1 C2 C3 109.4(2) . . ?
C75 C2 C3 111.6(2) . . ?
O1 C3 C4 120.9(2) . . ?
O1 C3 C2 122.0(2) . . ?
C4 C3 C2 117.0(2) . . ?
C5 C4 C19 118.1(3) . . ?
C5 C4 C3 121.3(3) . . ?
C19 C4 C3 119.7(2) . . ?
C4 C5 C22 120.6(3) . . ?
C4 C5 C6 126.6(2) . . ?
C22 C5 C6 108.5(2) . . ?
O5 C6 O2 112.4(2) . . ?
O5 C6 C5 109.4(2) . . ?
O2 C6 C5 103.5(2) . . ?
O5 C6 C7 114.2(2) . . ?
O2 C6 C7 114.3(2) . . ?
C5 C6 C7 101.7(2) . . ?
C8 C7 C23 118.7(3) . . ?
C8 C7 C6 130.3(2) . . ?
C23 C7 C6 106.2(3) . . ?
C7 C8 C26 118.0(3) . . ?
C7 C8 C9 127.6(3) . . ?
C26 C8 C9 106.3(3) . . ?
C10 C9 C28 118.9(3) . . ?
C10 C9 C8 125.8(3) . . ?
C28 C9 C8 107.1(2) . . ?
C9 C10 C31 118.0(3) . . ?
C9 C10 C11 127.6(3) . . ?
C31 C10 C11 108.8(2) . . ?
O3 C11 O2 114.4(2) . . ?
O3 C11 C10 113.5(2) . . ?
O2 C11 C10 110.5(2) . . ?
O3 C11 C12 115.1(2) . . ?
O2 C11 C12 99.8(2) . . ?
C10 C11 C12 102.1(2) . . ?
O4 C12 C13 131.9(3) . . ?
O4 C12 C11 123.0(3) . . ?
C13 C12 C11 104.5(2) . . ?
C14 C13 C31 119.3(3) . . ?
C14 C13 C12 135.0(3) . . ?
C31 C13 C12 102.5(2) . . ?
C13 C14 C33 118.8(3) . . ?
C13 C14 C15 123.5(3) . . ?
C33 C14 C15 115.8(2) . . ?
N1 C15 C16 116.1(2) . . ?
N1 C15 C14 111.7(2) . . ?
C16 C15 C14 104.2(2) . . ?
N1 C15 C64 103.1(2) . . ?
C16 C15 C64 108.8(2) . . ?
C14 C15 C64 113.2(2) . . ?
C17 C16 C35 121.0(3) . . ?
C17 C16 C15 120.1(3) . . ?
C35 C16 C15 117.8(3) . . ?
C16 C17 C18 119.6(3) . . ?
C16 C17 C2 123.1(2) . . ?
C18 C17 C2 116.8(2) . . ?
C37 C18 C17 117.6(3) . . ?
C37 C18 C19 118.5(3) . . ?
C17 C18 C19 116.8(2) . . ?
C20 C19 C4 119.5(2) . . ?
C20 C19 C18 118.4(3) . . ?
C4 C19 C18 115.1(2) . . ?
C19 C20 C21 119.8(3) . . ?
C19 C20 C39 122.3(3) . . ?
C21 C20 C39 106.9(3) . . ?
C22 C21 C20 118.8(3) . . ?
C22 C21 C41 119.6(3) . . ?
C20 C21 C41 109.3(3) . . ?
C21 C22 C5 120.9(3) . . ?
C21 C22 C23 121.3(3) . . ?
C5 C22 C23 110.1(3) . . ?
C24 C23 C22 119.0(3) . . ?
C24 C23 C7 122.7(3) . . ?
C22 C23 C7 109.3(2) . . ?
C23 C24 C25 119.2(3) . . ?
C23 C24 C42 120.0(3) . . ?
C25 C24 C42 108.7(3) . . ?
C26 C25 C24 118.8(3) . . ?
C26 C25 C44 120.8(3) . . ?
C24 C25 C44 108.0(3) . . ?
C25 C26 C27 118.7(3) . . ?
C25 C26 C8 122.5(3) . . ?
C27 C26 C8 109.1(2) . . ?
C46 C27 C28 121.3(3) . . ?
C46 C27 C26 121.0(3) . . ?
C28 C27 C26 107.3(3) . . ?
C29 C28 C9 121.6(3) . . ?
C29 C28 C27 119.2(3) . . ?
C9 C28 C27 109.9(3) . . ?
C28 C29 C30 117.8(3) . . ?
C28 C29 C48 119.8(3) . . ?
C30 C29 C48 108.0(3) . . ?
C31 C30 C29 120.1(3) . . ?
C31 C30 C32 118.6(3) . . ?
C29 C30 C32 109.1(3) . . ?
C30 C31 C10 122.0(3) . . ?
C30 C31 C13 120.7(3) . . ?
C10 C31 C13 111.1(3) . . ?
C33 C32 C49 123.9(3) . . ?
C33 C32 C30 119.2(3) . . ?
C49 C32 C30 106.7(3) . . ?
C32 C33 C14 119.4(3) . . ?
C32 C33 C34 116.5(3) . . ?
C14 C33 C34 119.7(3) . . ?
C51 C34 C35 118.1(3) . . ?
C51 C34 C33 118.8(3) . . ?
C35 C34 C33 116.7(3) . . ?
C36 C35 C16 117.5(3) . . ?
C36 C35 C34 119.2(3) . . ?
C16 C35 C34 119.2(3) . . ?
C35 C36 C53 122.4(3) . . ?
C35 C36 C37 119.3(3) . . ?
C53 C36 C37 107.9(2) . . ?
C18 C37 C38 122.5(3) . . ?
C18 C37 C36 120.0(3) . . ?
C38 C37 C36 107.4(3) . . ?
C39 C38 C37 119.3(3) . . ?
C39 C38 C54 120.1(3) . . ?
C37 C38 C54 108.6(3) . . ?
C38 C39 C40 119.8(3) . . ?
C38 C39 C20 118.7(3) . . ?
C40 C39 C20 108.8(3) . . ?
C56 C40 C39 120.7(3) . . ?
C56 C40 C41 119.0(3) . . ?
C39 C40 C41 107.7(3) . . ?
C42 C41 C21 119.8(3) . . ?
C42 C41 C40 120.2(3) . . ?
C21 C41 C40 107.2(3) . . ?
C41 C42 C43 120.1(3) . . ?
C41 C42 C24 120.3(3) . . ?
C43 C42 C24 107.7(3) . . ?
C57 C43 C42 120.1(3) . . ?
C57 C43 C44 119.8(3) . . ?
C42 C43 C44 108.1(3) . . ?
C45 C44 C43 120.7(3) . . ?
C45 C44 C25 119.6(3) . . ?
C43 C44 C25 107.5(3) . . ?
C44 C45 C46 120.0(3) . . ?
C44 C45 C63 119.2(3) . . ?
C46 C45 C63 108.3(3) . . ?
C27 C46 C45 119.7(3) . . ?
C27 C46 C47 119.0(3) . . ?
C45 C46 C47 107.9(3) . . ?
C48 C47 C62 120.0(3) . . ?
C48 C47 C46 119.5(3) . . ?
C62 C47 C46 107.6(3) . . ?
C47 C48 C29 120.7(3) . . ?
C47 C48 C49 120.1(3) . . ?
C29 C48 C49 106.7(3) . . ?
C50 C49 C32 119.2(3) . . ?
C50 C49 C48 120.1(3) . . ?
C32 C49 C48 109.1(3) . . ?
C49 C50 C51 119.7(3) . . ?
C49 C50 C61 120.1(3) . . ?
C51 C50 C61 108.9(3) . . ?
C34 C51 C52 121.1(3) . . ?
C34 C51 C50 121.6(3) . . ?
C52 C51 C50 107.2(3) . . ?
C53 C52 C51 120.3(3) . . ?
C53 C52 C60 119.8(3) . . ?
C51 C52 C60 108.3(3) . . ?
C52 C53 C36 118.7(3) . . ?
C52 C53 C54 121.0(3) . . ?
C36 C53 C54 108.7(3) . . ?
C55 C54 C38 120.4(3) . . ?
C55 C54 C53 119.4(3) . . ?
C38 C54 C53 107.3(3) . . ?
C54 C55 C59 120.5(3) . . ?
C54 C55 C56 119.9(3) . . ?
C59 C55 C56 107.7(3) . . ?
C40 C56 C57 120.8(3) . . ?
C40 C56 C55 119.1(3) . . ?
C57 C56 C55 107.8(3) . . ?
C43 C57 C56 119.7(3) . . ?
C43 C57 C58 119.6(3) . . ?
C56 C57 C58 108.7(3) . . ?
C63 C58 C59 120.6(3) . . ?
C63 C58 C57 120.4(3) . . ?
C59 C58 C57 107.2(3) . . ?
C60 C59 C58 119.5(3) . . ?
C60 C59 C55 119.7(3) . . ?
C58 C59 C55 108.7(3) . . ?
C59 C60 C61 120.0(3) . . ?
C59 C60 C52 119.5(3) . . ?
C61 C60 C52 108.3(3) . . ?
C62 C61 C60 120.5(3) . . ?
C62 C61 C50 119.7(3) . . ?
C60 C61 C50 107.2(3) . . ?
C61 C62 C63 119.2(3) . . ?
C61 C62 C47 119.8(3) . . ?
C63 C62 C47 108.6(3) . . ?
C58 C63 C62 120.1(3) . . ?
C58 C63 C45 120.3(3) . . ?
C62 C63 C45 107.5(3) . . ?
N2 C64 C65 123.1(3) . . ?
N2 C64 C15 112.1(3) . . ?
C65 C64 C15 124.7(3) . . ?
C64 C65 C66 118.5(3) . . ?
C64 C65 H65 120.7 . . ?
C66 C65 H65 120.7 . . ?
C67 C66 C65 119.1(3) . . ?
C67 C66 H66 120.5 . . ?
C65 C66 H66 120.5 . . ?
C66 C67 C68 118.6(3) . . ?
C66 C67 H67 120.7 . . ?
C68 C67 H67 120.7 . . ?
N2 C68 C67 123.4(3) . . ?
N2 C68 H68 118.3 . . ?
C67 C68 H68 118.3 . . ?
C74 C69 C70 117.8(3) . . ?
C74 C69 C1 124.4(3) . . ?
C70 C69 C1 117.8(3) . . ?
C71 C70 C69 121.1(3) . . ?
C71 C70 H70 119.5 . . ?
C69 C70 H70 119.5 . . ?
C70 C71 C72 119.9(3) . . ?
C70 C71 H71 120.0 . . ?
C72 C71 H71 120.0 . . ?
C73 C72 C71 120.1(3) . . ?
C73 C72 H72 120.0 . . ?
C71 C72 H72 120.0 . . ?
C72 C73 C74 120.2(3) . . ?
C72 C73 H73 119.9 . . ?
C74 C73 H73 119.9 . . ?
C73 C74 C69 120.9(3) . . ?
C73 C74 H74 119.6 . . ?
C69 C74 H74 119.6 . . ?
C80 C75 C76 118.7(3) . . ?
C80 C75 C2 122.7(2) . . ?
C76 C75 C2 118.3(3) . . ?
C77 C76 C75 120.1(3) . . ?
C77 C76 H76 119.9 . . ?
C75 C76 H76 119.9 . . ?
C78 C77 C76 121.1(3) . . ?
C78 C77 H77 119.5 . . ?
C76 C77 H77 119.5 . . ?
C77 C78 C79 119.3(3) . . ?
C77 C78 H78 120.4 . . ?
C79 C78 H78 120.4 . . ?
C78 C79 C80 120.0(3) . . ?
C78 C79 H79 120.0 . . ?
C80 C79 H79 120.0 . . ?
C75 C80 C79 120.9(3) . . ?
C75 C80 H80 119.6 . . ?
C79 C80 H80 119.6 . . ?
O6 C81 C82 109.3(3) . . ?
O6 C81 H81 109.8 . . ?
C82 C81 H81 109.8 . . ?
O6 C81 H81A 109.8 . . ?
C82 C81 H81A 109.8 . . ?
H81 C81 H81A 108.3 . . ?
C81 C82 H82 109.5 . . ?
C81 C82 H82A 109.5 . . ?
H82 C82 H82A 109.5 . . ?
C81 C82 H82B 109.5 . . ?
H82 C82 H82B 109.5 . . ?
H82A C82 H82B 109.5 . . ?
Cl1 C83 Cl2 110.4(2) . . ?
Cl1 C83 Cl3 109.5(2) . . ?
Cl2 C83 Cl3 109.6(2) . . ?
Cl1 C83 H83 109.1 . . ?
Cl2 C83 H83 109.1 . . ?
Cl3 C83 H83 109.1 . . ?
Cl5 C84 Cl6 111.0(2) . . ?
Cl5 C84 Cl4 111.1(2) . . ?
Cl6 C84 Cl4 110.1(2) . . ?
Cl5 C84 H84 108.2 . . ?
Cl6 C84 H84 108.2 . . ?
Cl4 C84 H84 108.2 . . ?
Cl7 C85 Cl8 111(5) . . ?
Cl7 C85 Cl9 110(4) . . ?
Cl8 C85 Cl9 94(4) . . ?
Cl7 C85 H85 113.6 . . ?
Cl8 C85 H85 113.6 . . ?
Cl9 C85 H85 113.6 . . ?
C11 O2 C6 122.3(2) . . ?
C11 O3 H3 107(3) . . ?
C6 O5 H5 115(3) . . ?
H84A O6 C81 104(4) . . ?
H84A O6 H84A 0(10) . . ?
C81 O6 H84A 104(4) . . ?
C1 N1 C15 123.7(2) . . ?
C68 N2 C64 117.2(3) . . ?

loop_
_geom_bond_atom_site_label_1
_geom_bond_atom_site_label_2
_geom_bond_distance
_geom_bond_site_symmetry_2
_geom_bond_publ_flag
C1 N1 1.278(4) . ?
C1 C69 1.497(4) . ?
C1 C2 1.542(4) . ?
C2 C17 1.516(4) . ?
C2 C75 1.545(4) . ?
C2 C3 1.563(4) . ?
C3 O1 1.221(3) . ?
C3 C4 1.480(4) . ?
C4 C5 1.395(4) . ?
C4 C19 1.448(4) . ?
C5 C22 1.414(4) . ?
C5 C6 1.544(4) . ?
C6 O5 1.396(4) . ?
C6 O2 1.438(3) . ?
C6 C7 1.568(4) . ?
C7 C8 1.392(4) . ?
C7 C23 1.449(4) . ?
C8 C26 1.471(4) . ?
C8 C9 1.492(4) . ?
C9 C10 1.383(4) . ?
C9 C28 1.448(4) . ?
C10 C31 1.440(4) . ?
C10 C11 1.487(4) . ?
C11 O3 1.374(3) . ?
C11 O2 1.436(3) . ?
C11 C12 1.591(4) . ?
C12 O4 1.209(4) . ?
C12 C13 1.512(4) . ?
C13 C14 1.386(4) . ?
C13 C31 1.444(4) . ?
C14 C33 1.453(4) . ?
C14 C15 1.547(4) . ?
C15 N1 1.447(4) . ?
C15 C16 1.509(4) . ?
C15 C64 1.555(4) . ?
C16 C17 1.367(4) . ?
C16 C35 1.441(4) . ?
C17 C18 1.451(4) . ?
C18 C37 1.383(4) . ?
C18 C19 1.462(4) . ?
C19 C20 1.403(4) . ?
C20 C21 1.440(4) . ?
C20 C39 1.449(4) . ?
C21 C22 1.391(4) . ?
C21 C41 1.442(4) . ?
C22 C23 1.445(4) . ?
C23 C24 1.390(4) . ?
C24 C25 1.433(4) . ?
C24 C42 1.459(4) . ?
C25 C26 1.390(4) . ?
C25 C44 1.463(4) . ?
C26 C27 1.452(4) . ?
C27 C46 1.396(4) . ?
C27 C28 1.446(4) . ?
C28 C29 1.398(4) . ?
C29 C30 1.429(4) . ?
C29 C48 1.451(4) . ?
C30 C31 1.375(4) . ?
C30 C32 1.448(4) . ?
C32 C33 1.406(4) . ?
C32 C49 1.436(4) . ?
C33 C34 1.488(4) . ?
C34 C51 1.414(4) . ?
C34 C35 1.452(4) . ?
C35 C36 1.393(4) . ?
C36 C53 1.439(4) . ?
C36 C37 1.454(4) . ?
C37 C38 1.451(4) . ?
C38 C39 1.386(4) . ?
C38 C54 1.444(5) . ?
C39 C40 1.439(4) . ?
C40 C56 1.397(5) . ?
C40 C41 1.456(4) . ?
C41 C42 1.391(5) . ?
C42 C43 1.447(5) . ?
C43 C57 1.394(4) . ?
C43 C44 1.460(5) . ?
C44 C45 1.391(4) . ?
C45 C46 1.451(4) . ?
C45 C63 1.462(4) . ?
C46 C47 1.464(4) . ?
C47 C48 1.388(4) . ?
C47 C62 1.454(4) . ?
C48 C49 1.457(4) . ?
C49 C50 1.378(4) . ?
C50 C51 1.447(4) . ?
C50 C61 1.459(4) . ?
C51 C52 1.444(4) . ?
C52 C53 1.379(5) . ?
C52 C60 1.460(4) . ?
C53 C54 1.448(4) . ?
C54 C55 1.385(5) . ?
C55 C59 1.453(5) . ?
C55 C56 1.456(4) . ?
C56 C57 1.442(5) . ?
C57 C58 1.460(4) . ?
C58 C63 1.385(5) . ?
C58 C59 1.444(4) . ?
C59 C60 1.401(4) . ?
C60 C61 1.437(5) . ?
C61 C62 1.399(4) . ?
C62 C63 1.453(4) . ?
C64 N2 1.349(4) . ?
C64 C65 1.357(4) . ?
C65 C66 1.401(4) . ?
C65 H65 0.9500 . ?
C66 C67 1.363(5) . ?
C66 H66 0.9500 . ?
C67 C68 1.373(5) . ?
C67 H67 0.9500 . ?
C68 N2 1.336(4) . ?
C68 H68 0.9500 . ?
C69 C74 1.394(4) . ?
C69 C70 1.402(4) . ?
C70 C71 1.383(5) . ?
C70 H70 0.9500 . ?
C71 C72 1.384(5) . ?
C71 H71 0.9500 . ?
C72 C73 1.373(4) . ?
C72 H72 0.9500 . ?
C73 C74 1.393(4) . ?
C73 H73 0.9500 . ?
C74 H74 0.9500 . ?
C75 C80 1.392(4) . ?
C75 C76 1.396(4) . ?
C76 C77 1.383(4) . ?
C76 H76 0.9500 . ?
C77 C78 1.385(5) . ?
C77 H77 0.9500 . ?
C78 C79 1.386(4) . ?
C78 H78 0.9500 . ?
C79 C80 1.392(4) . ?
C79 H79 0.9500 . ?
C80 H80 0.9500 . ?
C81 O6 1.460(4) . ?
C81 C82 1.474(6) . ?
C81 H81 0.9900 . ?
C81 H81A 0.9900 . ?
C82 H82 0.9800 . ?
C82 H82A 0.9800 . ?
C82 H82B 0.9800 . ?
C83 Cl1 1.756(4) . ?
C83 Cl2 1.760(4) . ?
C83 Cl3 1.778(3) . ?
C83 H83 1.0000 . ?
C84 Cl5 1.753(4) . ?
C84 Cl6 1.760(4) . ?
C84 Cl4 1.767(4) . ?
C84 H84 1.0000 . ?
C85 Cl7 1.49(7) . ?
C85 Cl8 1.95(9) . ?
C85 Cl9 2.02(8) . ?
C85 H85 1.0000 . ?
O3 H3 0.91(5) . ?
O5 H5 0.90(4) . ?
O6 H84A 0.99(7) . ?
O6 H84A 0.99(7) . ?

loop_
_geom_hbond_atom_site_label_D
_geom_hbond_atom_site_label_H
_geom_hbond_atom_site_label_A
_geom_hbond_distance_DH
_geom_hbond_distance_HA
_geom_hbond_distance_DA
_geom_hbond_angle_DHA
_geom_hbond_site_symmetry_A
_geom_hbond_publ_flag
O3 H3 O6 0.91(5) 1.88(5) 2.783(3) 171(4) 2_566 yes
O5 H5 O6 0.90(4) 1.90(4) 2.696(3) 146(4) . yes
C81 H81 Cl1 0.99 2.89 3.861(4) 168.2 2_666 yes
C83 H83 O4 1.00 2.35 3.254(4) 149.7 . yes
O6 H84A O1 0.99(7) 2.27(7) 3.089(3) 140(5) 2_566 yes

loop_
_geom_torsion_atom_site_label_1
_geom_torsion_atom_site_label_2
_geom_torsion_atom_site_label_3
_geom_torsion_atom_site_label_4
_geom_torsion
_geom_torsion_site_symmetry_1
_geom_torsion_site_symmetry_2
_geom_torsion_site_symmetry_3
_geom_torsion_site_symmetry_4
_geom_torsion_publ_flag
N1 C1 C2 C17 10.8(4) . . . . ?
C69 C1 C2 C17 -169.9(2) . . . . ?
N1 C1 C2 C75 128.3(3) . . . . ?
C69 C1 C2 C75 -52.4(3) . . . . ?
N1 C1 C2 C3 -107.2(3) . . . . ?
C69 C1 C2 C3 72.0(3) . . . . ?
C17 C2 C3 O1 -161.1(3) . . . . ?
C1 C2 C3 O1 -40.4(4) . . . . ?
C75 C2 C3 O1 84.5(3) . . . . ?
C17 C2 C3 C4 21.5(3) . . . . ?
C1 C2 C3 C4 142.2(3) . . . . ?
C75 C2 C3 C4 -92.9(3) . . . . ?
O1 C3 C4 C5 35.3(4) . . . . ?
C2 C3 C4 C5 -147.3(3) . . . . ?
O1 C3 C4 C19 -155.7(3) . . . . ?
C2 C3 C4 C19 21.7(4) . . . . ?
C19 C4 C5 C22 12.3(4) . . . . ?
C3 C4 C5 C22 -178.6(3) . . . . ?
C19 C4 C5 C6 -141.7(3) . . . . ?
C3 C4 C5 C6 27.4(4) . . . . ?
C4 C5 C6 O5 -100.0(3) . . . . ?
C22 C5 C6 O5 103.4(3) . . . . ?
C4 C5 C6 O2 20.0(4) . . . . ?
C22 C5 C6 O2 -136.5(2) . . . . ?
C4 C5 C6 C7 138.9(3) . . . . ?
C22 C5 C6 C7 -17.7(3) . . . . ?
O5 C6 C7 C8 107.5(3) . . . . ?
O2 C6 C7 C8 -24.0(4) . . . . ?
C5 C6 C7 C8 -134.8(3) . . . . ?
O5 C6 C7 C23 -97.9(3) . . . . ?
O2 C6 C7 C23 130.6(2) . . . . ?
C5 C6 C7 C23 19.7(3) . . . . ?
C23 C7 C8 C26 3.3(4) . . . . ?
C6 C7 C8 C26 155.3(3) . . . . ?
C23 C7 C8 C9 -140.8(3) . . . . ?
C6 C7 C8 C9 11.1(5) . . . . ?
C7 C8 C9 C10 -5.9(5) . . . . ?
C26 C8 C9 C10 -153.3(3) . . . . ?
C7 C8 C9 C28 141.8(3) . . . . ?
C26 C8 C9 C28 -5.6(3) . . . . ?
C28 C9 C10 C31 -14.0(4) . . . . ?
C8 C9 C10 C31 130.3(3) . . . . ?
C28 C9 C10 C11 -164.5(3) . . . . ?
C8 C9 C10 C11 -20.2(5) . . . . ?
C9 C10 C11 O3 -72.8(4) . . . . ?
C31 C10 C11 O3 134.5(2) . . . . ?
C9 C10 C11 O2 57.2(4) . . . . ?
C31 C10 C11 O2 -95.5(3) . . . . ?
C9 C10 C11 C12 162.7(3) . . . . ?
C31 C10 C11 C12 10.0(3) . . . . ?
O3 C11 C12 O4 22.0(4) . . . . ?
O2 C11 C12 O4 -101.0(3) . . . . ?
C10 C11 C12 O4 145.4(3) . . . . ?
O3 C11 C12 C13 -150.0(2) . . . . ?
O2 C11 C12 C13 87.0(2) . . . . ?
C10 C11 C12 C13 -26.6(3) . . . . ?
O4 C12 C13 C14 63.5(5) . . . . ?
C11 C12 C13 C14 -125.5(3) . . . . ?
O4 C12 C13 C31 -137.9(3) . . . . ?
C11 C12 C13 C31 33.1(3) . . . . ?
C31 C13 C14 C33 3.4(4) . . . . ?
C12 C13 C14 C33 159.3(3) . . . . ?
C31 C13 C14 C15 -159.9(3) . . . . ?
C12 C13 C14 C15 -4.0(5) . . . . ?
C13 C14 C15 N1 -15.1(4) . . . . ?
C33 C14 C15 N1 -178.8(2) . . . . ?
C13 C14 C15 C16 111.1(3) . . . . ?
C33 C14 C15 C16 -52.7(3) . . . . ?
C13 C14 C15 C64 -130.9(3) . . . . ?
C33 C14 C15 C64 65.4(3) . . . . ?
N1 C15 C16 C17 9.7(4) . . . . ?
C14 C15 C16 C17 -113.6(3) . . . . ?
C64 C15 C16 C17 125.4(3) . . . . ?
N1 C15 C16 C35 178.2(2) . . . . ?
C14 C15 C16 C35 54.9(3) . . . . ?
C64 C15 C16 C35 -66.1(3) . . . . ?
C35 C16 C17 C18 -4.9(4) . . . . ?
C15 C16 C17 C18 163.2(2) . . . . ?
C35 C16 C17 C2 -176.1(2) . . . . ?
C15 C16 C17 C2 -7.9(4) . . . . ?
C1 C2 C17 C16 -1.6(4) . . . . ?
C75 C2 C17 C16 -123.4(3) . . . . ?
C3 C2 C17 C16 117.8(3) . . . . ?
C1 C2 C17 C18 -173.0(2) . . . . ?
C75 C2 C17 C18 65.2(3) . . . . ?
C3 C2 C17 C18 -53.5(3) . . . . ?
C16 C17 C18 C37 20.6(4) . . . . ?
C2 C17 C18 C37 -167.7(3) . . . . ?
C16 C17 C18 C19 -129.5(3) . . . . ?
C2 C17 C18 C19 42.2(4) . . . . ?
C5 C4 C19 C20 -17.5(4) . . . . ?
C3 C4 C19 C20 173.2(3) . . . . ?
C5 C4 C19 C18 132.7(3) . . . . ?
C3 C4 C19 C18 -36.6(4) . . . . ?
C37 C18 C19 C20 5.5(4) . . . . ?
C17 C18 C19 C20 155.4(3) . . . . ?
C37 C18 C19 C4 -145.0(3) . . . . ?
C17 C18 C19 C4 4.8(4) . . . . ?
C4 C19 C20 C21 9.6(4) . . . . ?
C18 C19 C20 C21 -139.6(3) . . . . ?
C4 C19 C20 C39 148.9(3) . . . . ?
C18 C19 C20 C39 -0.3(4) . . . . ?
C19 C20 C21 C22 3.5(4) . . . . ?
C39 C20 C21 C22 -141.3(3) . . . . ?
C19 C20 C21 C41 145.8(3) . . . . ?
C39 C20 C21 C41 1.0(3) . . . . ?
C20 C21 C22 C5 -8.9(4) . . . . ?
C41 C21 C22 C5 -147.3(3) . . . . ?
C20 C21 C22 C23 137.4(3) . . . . ?
C41 C21 C22 C23 -0.9(4) . . . . ?
C4 C5 C22 C21 0.8(4) . . . . ?
C6 C5 C22 C21 159.1(3) . . . . ?
C4 C5 C22 C23 -148.9(3) . . . . ?
C6 C5 C22 C23 9.4(3) . . . . ?
C21 C22 C23 C24 2.8(4) . . . . ?
C5 C22 C23 C24 152.3(3) . . . . ?
C21 C22 C23 C7 -145.5(3) . . . . ?
C5 C22 C23 C7 4.1(3) . . . . ?
C8 C7 C23 C24 -4.2(4) . . . . ?
C6 C7 C23 C24 -162.3(2) . . . . ?
C8 C7 C23 C22 142.6(3) . . . . ?
C6 C7 C23 C22 -15.4(3) . . . . ?
C22 C23 C24 C25 -141.2(3) . . . . ?
C7 C23 C24 C25 2.6(4) . . . . ?
C22 C23 C24 C42 -3.0(4) . . . . ?
C7 C23 C24 C42 140.8(3) . . . . ?
C23 C24 C25 C26 -0.2(4) . . . . ?
C42 C24 C25 C26 -142.7(3) . . . . ?
C23 C24 C25 C44 142.3(3) . . . . ?
C42 C24 C25 C44 -0.1(3) . . . . ?
C24 C25 C26 C27 141.9(3) . . . . ?
C44 C25 C26 C27 4.2(4) . . . . ?
C24 C25 C26 C8 -0.5(4) . . . . ?
C44 C25 C26 C8 -138.2(3) . . . . ?
C7 C8 C26 C25 -1.1(4) . . . . ?
C9 C8 C26 C25 150.0(3) . . . . ?
C7 C8 C26 C27 -146.6(3) . . . . ?
C9 C8 C26 C27 4.5(3) . . . . ?
C25 C26 C27 C46 -3.3(4) . . . . ?
C8 C26 C27 C46 143.6(3) . . . . ?
C25 C26 C27 C28 -148.6(3) . . . . ?
C8 C26 C27 C28 -1.6(3) . . . . ?
C10 C9 C28 C29 9.0(4) . . . . ?
C8 C9 C28 C29 -141.4(3) . . . . ?
C10 C9 C28 C27 155.1(3) . . . . ?
C8 C9 C28 C27 4.8(3) . . . . ?
C46 C27 C28 C29 -0.1(4) . . . . ?
C26 C27 C28 C29 145.1(3) . . . . ?
C46 C27 C28 C9 -147.1(3) . . . . ?
C26 C27 C28 C9 -2.0(3) . . . . ?
C9 C28 C29 C30 2.7(4) . . . . ?
C27 C28 C29 C30 -140.5(3) . . . . ?
C9 C28 C29 C48 137.4(3) . . . . ?
C27 C28 C29 C48 -5.7(4) . . . . ?
C28 C29 C30 C31 -8.8(4) . . . . ?
C48 C29 C30 C31 -148.4(3) . . . . ?
C28 C29 C30 C32 132.9(3) . . . . ?
C48 C29 C30 C32 -6.7(3) . . . . ?
C29 C30 C31 C10 3.6(4) . . . . ?
C32 C30 C31 C10 -134.6(3) . . . . ?
C29 C30 C31 C13 153.5(3) . . . . ?
C32 C30 C31 C13 15.3(4) . . . . ?
C9 C10 C31 C30 8.1(4) . . . . ?
C11 C10 C31 C30 163.8(3) . . . . ?
C9 C10 C31 C13 -144.3(3) . . . . ?
C11 C10 C31 C13 11.3(3) . . . . ?
C14 C13 C31 C30 -18.4(4) . . . . ?
C12 C13 C31 C30 178.8(3) . . . . ?
C14 C13 C31 C10 134.5(3) . . . . ?
C12 C13 C31 C10 -28.3(3) . . . . ?
C31 C30 C32 C33 2.4(4) . . . . ?
C29 C30 C32 C33 -140.0(3) . . . . ?
C31 C30 C32 C49 149.0(3) . . . . ?
C29 C30 C32 C49 6.6(3) . . . . ?
C49 C32 C33 C14 -157.5(2) . . . . ?
C30 C32 C33 C14 -17.0(4) . . . . ?
C49 C32 C33 C34 -1.4(4) . . . . ?
C30 C32 C33 C34 139.1(3) . . . . ?
C13 C14 C33 C32 13.9(4) . . . . ?
C15 C14 C33 C32 178.5(2) . . . . ?
C13 C14 C33 C34 -141.4(3) . . . . ?
C15 C14 C33 C34 23.1(3) . . . . ?
C32 C33 C34 C51 5.7(4) . . . . ?
C14 C33 C34 C51 161.7(2) . . . . ?
C32 C33 C34 C35 -145.8(3) . . . . ?
C14 C33 C34 C35 10.2(3) . . . . ?
C17 C16 C35 C36 -14.7(4) . . . . ?
C15 C16 C35 C36 176.9(2) . . . . ?
C17 C16 C35 C34 142.4(3) . . . . ?
C15 C16 C35 C34 -26.0(3) . . . . ?
C51 C34 C35 C36 -4.4(4) . . . . ?
C33 C34 C35 C36 147.3(3) . . . . ?
C51 C34 C35 C16 -161.1(2) . . . . ?
C33 C34 C35 C16 -9.4(4) . . . . ?
C16 C35 C36 C53 159.1(3) . . . . ?
C34 C35 C36 C53 2.0(4) . . . . ?
C16 C35 C36 C37 18.5(4) . . . . ?
C34 C35 C36 C37 -138.6(3) . . . . ?
C17 C18 C37 C38 -157.5(3) . . . . ?
C19 C18 C37 C38 -7.9(4) . . . . ?
C17 C18 C37 C36 -16.6(4) . . . . ?
C19 C18 C37 C36 133.0(3) . . . . ?
C35 C36 C37 C18 -2.9(4) . . . . ?
C53 C36 C37 C18 -148.6(3) . . . . ?
C35 C36 C37 C38 143.2(3) . . . . ?
C53 C36 C37 C38 -2.5(3) . . . . ?
C18 C37 C38 C39 4.8(5) . . . . ?
C36 C37 C38 C39 -140.3(3) . . . . ?
C18 C37 C38 C54 147.5(3) . . . . ?
C36 C37 C38 C54 2.4(3) . . . . ?
C37 C38 C39 C40 138.2(3) . . . . ?
C54 C38 C39 C40 -0.2(4) . . . . ?
C37 C38 C39 C20 0.6(4) . . . . ?
C54 C38 C39 C20 -137.7(3) . . . . ?
C19 C20 C39 C38 -2.7(5) . . . . ?
C21 C20 C39 C38 141.0(3) . . . . ?
C19 C20 C39 C40 -144.5(3) . . . . ?
C21 C20 C39 C40 -0.8(3) . . . . ?
C38 C39 C40 C56 0.4(5) . . . . ?
C20 C39 C40 C56 141.7(3) . . . . ?
C38 C39 C40 C41 -141.0(3) . . . . ?
C20 C39 C40 C41 0.3(3) . . . . ?
C22 C21 C41 C42 -0.6(4) . . . . ?
C20 C21 C41 C42 -142.5(3) . . . . ?
C22 C21 C41 C40 141.1(3) . . . . ?
C20 C21 C41 C40 -0.8(3) . . . . ?
C56 C40 C41 C42 -0.5(4) . . . . ?
C39 C40 C41 C42 141.8(3) . . . . ?
C56 C40 C41 C21 -141.9(3) . . . . ?
C39 C40 C41 C21 0.3(3) . . . . ?
C21 C41 C42 C43 138.3(3) . . . . ?
C40 C41 C42 C43 1.7(4) . . . . ?
C21 C41 C42 C24 0.2(4) . . . . ?
C40 C41 C42 C24 -136.4(3) . . . . ?
C23 C24 C42 C41 1.6(4) . . . . ?
C25 C24 C42 C41 143.7(3) . . . . ?
C23 C24 C42 C43 -141.0(3) . . . . ?
C25 C24 C42 C43 1.0(3) . . . . ?
C41 C42 C43 C57 -1.9(4) . . . . ?
C24 C42 C43 C57 140.9(3) . . . . ?
C41 C42 C43 C44 -144.3(3) . . . . ?
C24 C42 C43 C44 -1.6(3) . . . . ?
C57 C43 C44 C45 1.0(4) . . . . ?
C42 C43 C44 C45 143.6(3) . . . . ?
C57 C43 C44 C25 -141.1(3) . . . . ?
C42 C43 C44 C25 1.5(3) . . . . ?
C26 C25 C44 C45 -1.8(4) . . . . ?
C24 C25 C44 C45 -143.5(3) . . . . ?
C26 C25 C44 C43 140.8(3) . . . . ?
C24 C25 C44 C43 -0.9(3) . . . . ?
C43 C44 C45 C46 -139.2(3) . . . . ?
C25 C44 C45 C46 -1.5(4) . . . . ?
C43 C44 C45 C63 -1.6(4) . . . . ?
C25 C44 C45 C63 136.1(3) . . . . ?
C28 C27 C46 C45 140.5(3) . . . . ?
C26 C27 C46 C45 0.1(4) . . . . ?
C28 C27 C46 C47 4.3(4) . . . . ?
C26 C27 C46 C47 -136.2(3) . . . . ?
C44 C45 C46 C27 2.4(4) . . . . ?
C63 C45 C46 C27 -139.4(3) . . . . ?
C44 C45 C46 C47 142.9(3) . . . . ?
C63 C45 C46 C47 1.2(3) . . . . ?
C27 C46 C47 C48 -2.7(4) . . . . ?
C45 C46 C47 C48 -143.5(3) . . . . ?
C27 C46 C47 C62 138.8(3) . . . . ?
C45 C46 C47 C62 -2.0(3) . . . . ?
C62 C47 C48 C29 -139.9(3) . . . . ?
C46 C47 C48 C29 -3.1(4) . . . . ?
C62 C47 C48 C49 -2.9(4) . . . . ?
C46 C47 C48 C49 133.9(3) . . . . ?
C28 C29 C48 C47 7.4(4) . . . . ?
C30 C29 C48 C47 146.0(3) . . . . ?
C28 C29 C48 C49 -134.5(3) . . . . ?
C30 C29 C48 C49 4.1(3) . . . . ?
C33 C32 C49 C50 -2.7(4) . . . . ?
C30 C32 C49 C50 -147.3(3) . . . . ?
C33 C32 C49 C48 140.7(3) . . . . ?
C30 C32 C49 C48 -4.0(3) . . . . ?
C47 C48 C49 C50 0.7(4) . . . . ?
C29 C48 C49 C50 142.9(3) . . . . ?
C47 C48 C49 C32 -142.3(3) . . . . ?
C29 C48 C49 C32 0.0(3) . . . . ?
C32 C49 C50 C51 2.4(4) . . . . ?
C48 C49 C50 C51 -136.9(3) . . . . ?
C32 C49 C50 C61 142.2(3) . . . . ?
C48 C49 C50 C61 2.9(4) . . . . ?
C35 C34 C51 C52 3.9(4) . . . . ?
C33 C34 C51 C52 -147.2(3) . . . . ?
C35 C34 C51 C50 144.9(3) . . . . ?
C33 C34 C51 C50 -6.2(4) . . . . ?
C49 C50 C51 C34 2.1(4) . . . . ?
C61 C50 C51 C34 -141.8(3) . . . . ?
C49 C50 C51 C52 147.7(3) . . . . ?
C61 C50 C51 C52 3.9(3) . . . . ?
C34 C51 C52 C53 -0.9(4) . . . . ?
C50 C51 C52 C53 -146.8(3) . . . . ?
C34 C51 C52 C60 142.2(3) . . . . ?
C50 C51 C52 C60 -3.7(3) . . . . ?
C51 C52 C53 C36 -1.6(4) . . . . ?
C60 C52 C53 C36 -140.5(3) . . . . ?
C51 C52 C53 C54 137.6(3) . . . . ?
C60 C52 C53 C54 -1.4(4) . . . . ?
C35 C36 C53 C52 1.0(4) . . . . ?
C37 C36 C53 C52 145.4(3) . . . . ?
C35 C36 C53 C54 -142.7(3) . . . . ?
C37 C36 C53 C54 1.7(3) . . . . ?
C39 C38 C54 C55 -0.4(4) . . . . ?
C37 C38 C54 C55 -142.7(3) . . . . ?
C39 C38 C54 C53 141.0(3) . . . . ?
C37 C38 C54 C53 -1.3(3) . . . . ?
C52 C53 C54 C55 -1.2(4) . . . . ?
C36 C53 C54 C55 141.5(3) . . . . ?
C52 C53 C54 C38 -143.0(3) . . . . ?
C36 C53 C54 C38 -0.3(3) . . . . ?
C38 C54 C55 C59 138.8(3) . . . . ?
C53 C54 C55 C59 2.1(4) . . . . ?
C38 C54 C55 C56 0.6(4) . . . . ?
C53 C54 C55 C56 -136.1(3) . . . . ?
C39 C40 C56 C57 -137.8(3) . . . . ?
C41 C40 C56 C57 -0.6(4) . . . . ?
C39 C40 C56 C55 -0.2(4) . . . . ?
C41 C40 C56 C55 137.1(3) . . . . ?
C54 C55 C56 C40 -0.4(4) . . . . ?
C59 C55 C56 C40 -143.3(3) . . . . ?
C54 C55 C56 C57 142.2(3) . . . . ?
C59 C55 C56 C57 -0.7(3) . . . . ?
C42 C43 C57 C56 0.8(4) . . . . ?
C44 C43 C57 C56 139.0(3) . . . . ?
C42 C43 C57 C58 -137.7(3) . . . . ?
C44 C43 C57 C58 0.4(4) . . . . ?
C40 C56 C57 C43 0.4(4) . . . . ?
C55 C56 C57 C43 -141.5(3) . . . . ?
C40 C56 C57 C58 143.0(3) . . . . ?
C55 C56 C57 C58 1.1(3) . . . . ?
C43 C57 C58 C63 -1.4(4) . . . . ?
C56 C57 C58 C63 -144.0(3) . . . . ?
C43 C57 C58 C59 141.5(3) . . . . ?
C56 C57 C58 C59 -1.1(3) . . . . ?
C63 C58 C59 C60 1.1(5) . . . . ?
C57 C58 C59 C60 -141.7(3) . . . . ?
C63 C58 C59 C55 143.5(3) . . . . ?
C57 C58 C59 C55 0.7(3) . . . . ?
C54 C55 C59 C60 -0.4(4) . . . . ?
C56 C55 C59 C60 142.3(3) . . . . ?
C54 C55 C59 C58 -142.7(3) . . . . ?
C56 C55 C59 C58 0.0(3) . . . . ?
C58 C59 C60 C61 -1.9(5) . . . . ?
C55 C59 C60 C61 -140.2(3) . . . . ?
C58 C59 C60 C52 136.1(3) . . . . ?
C55 C59 C60 C52 -2.2(4) . . . . ?
C53 C52 C60 C59 3.1(4) . . . . ?
C51 C52 C60 C59 -140.3(3) . . . . ?
C53 C52 C60 C61 145.5(3) . . . . ?
C51 C52 C60 C61 2.1(3) . . . . ?
C59 C60 C61 C62 0.8(5) . . . . ?
C52 C60 C61 C62 -141.3(3) . . . . ?
C59 C60 C61 C50 142.5(3) . . . . ?
C52 C60 C61 C50 0.3(3) . . . . ?
C49 C50 C61 C62 -4.3(4) . . . . ?
C51 C50 C61 C62 139.4(3) . . . . ?
C49 C50 C61 C60 -146.3(3) . . . . ?
C51 C50 C61 C60 -2.6(3) . . . . ?
C60 C61 C62 C63 1.1(4) . . . . ?
C50 C61 C62 C63 -135.9(3) . . . . ?
C60 C61 C62 C47 139.0(3) . . . . ?
C50 C61 C62 C47 2.0(4) . . . . ?
C48 C47 C62 C61 1.5(4) . . . . ?
C46 C47 C62 C61 -139.8(3) . . . . ?
C48 C47 C62 C63 143.4(3) . . . . ?
C46 C47 C62 C63 2.1(3) . . . . ?
C59 C58 C63 C62 0.8(5) . . . . ?
C57 C58 C63 C62 138.8(3) . . . . ?
C59 C58 C63 C45 -137.1(3) . . . . ?
C57 C58 C63 C45 0.8(4) . . . . ?
C61 C62 C63 C58 -1.9(5) . . . . ?
C47 C62 C63 C58 -144.1(3) . . . . ?
C61 C62 C63 C45 140.8(3) . . . . ?
C47 C62 C63 C45 -1.4(3) . . . . ?
C44 C45 C63 C58 0.6(4) . . . . ?
C46 C45 C63 C58 142.7(3) . . . . ?
C44 C45 C63 C62 -142.0(3) . . . . ?
C46 C45 C63 C62 0.1(3) . . . . ?
N1 C15 C64 N2 73.4(3) . . . . ?
C16 C15 C64 N2 -50.4(3) . . . . ?
C14 C15 C64 N2 -165.7(3) . . . . ?
N1 C15 C64 C65 -103.2(3) . . . . ?
C16 C15 C64 C65 133.0(3) . . . . ?
C14 C15 C64 C65 17.7(4) . . . . ?
N2 C64 C65 C66 1.6(5) . . . . ?
C15 C64 C65 C66 177.9(3) . . . . ?
C64 C65 C66 C67 -0.7(5) . . . . ?
C65 C66 C67 C68 -0.8(5) . . . . ?
C66 C67 C68 N2 1.5(6) . . . . ?
N1 C1 C69 C74 175.8(3) . . . . ?
C2 C1 C69 C74 -3.4(4) . . . . ?
N1 C1 C69 C70 -4.9(4) . . . . ?
C2 C1 C69 C70 175.8(2) . . . . ?
C74 C69 C70 C71 -1.7(4) . . . . ?
C1 C69 C70 C71 179.0(3) . . . . ?
C69 C70 C71 C72 0.8(5) . . . . ?
C70 C71 C72 C73 0.3(5) . . . . ?
C71 C72 C73 C74 -0.5(5) . . . . ?
C72 C73 C74 C69 -0.4(4) . . . . ?
C70 C69 C74 C73 1.5(4) . . . . ?
C1 C69 C74 C73 -179.2(3) . . . . ?
C17 C2 C75 C80 -101.2(3) . . . . ?
C1 C2 C75 C80 137.7(3) . . . . ?
C3 C2 C75 C80 14.5(4) . . . . ?
C17 C2 C75 C76 72.7(3) . . . . ?
C1 C2 C75 C76 -48.4(4) . . . . ?
C3 C2 C75 C76 -171.7(3) . . . . ?
C80 C75 C76 C77 -0.5(5) . . . . ?
C2 C75 C76 C77 -174.6(3) . . . . ?
C75 C76 C77 C78 1.4(5) . . . . ?
C76 C77 C78 C79 -1.4(5) . . . . ?
C77 C78 C79 C80 0.4(5) . . . . ?
C76 C75 C80 C79 -0.5(5) . . . . ?
C2 C75 C80 C79 173.4(3) . . . . ?
C78 C79 C80 C75 0.5(5) . . . . ?
O3 C11 O2 C6 48.0(3) . . . . ?
C10 C11 O2 C6 -81.5(3) . . . . ?
C12 C11 O2 C6 171.5(2) . . . . ?
O5 C6 O2 C11 -70.5(3) . . . . ?
C5 C6 O2 C11 171.6(2) . . . . ?
C7 C6 O2 C11 61.9(3) . . . . ?
C82 C81 O6 H84A -173(4) . . . . ?
C69 C1 N1 C15 171.1(2) . . . . ?
C2 C1 N1 C15 -9.7(4) . . . . ?
C16 C15 N1 C1 -0.9(4) . . . . ?
C14 C15 N1 C1 118.4(3) . . . . ?
C64 C15 N1 C1 -119.8(3) . . . . ?
C67 C68 N2 C64 -0.7(6) . . . . ?
C65 C64 N2 C68 -1.0(5) . . . . ?
C15 C64 N2 C68 -177.7(3) . . . . ?
